data_4345225
loop_
_publ_author_name
'Stauber, Julia M.'
'Cummins, Christopher C.'

_publ_section_title
;
 Terminal Titanyl Complexes of Tri- and Tetrametaphosphate: Synthesis,
 Structures, and Reactivity with Hydrogen Peroxide.
;
_journal_issue 5
_journal_name_full 'Inorganic chemistry'
_journal_page_first 3022
_journal_page_last 3029
_journal_paper_doi 10.1021/acs.inorgchem.6b03149
_journal_volume 56
_journal_year 2017
_chemical_formula_sum 'C77 H67 N2 O12 P7 Ti'
_chemical_formula_weight 1477.01
_space_group_crystal_system monoclinic
_space_group_IT_number 4
_space_group_name_Hall 'P 2yb'
_space_group_name_H-M_alt 'P 1 21 1'
_symmetry_space_group_name_Hall 'P 2yb'
_symmetry_space_group_name_H-M 'P 1 21 1'
_atom_sites_solution_hydrogens geom
_audit_creation_method SHELXL-2014/7
_cell_angle_alpha 90
_cell_angle_beta 100.945(4)
_cell_angle_gamma 90
_cell_formula_units_Z 2
_cell_length_a 10.714(2)
_cell_length_b 12.719(2)
_cell_length_c 27.457(5)
_cell_measurement_reflns_used 9005
_cell_measurement_temperature 100(2)
_cell_measurement_theta_max 29.74
_cell_measurement_theta_min 2.51
_cell_volume 3673.5(11)
_computing_structure_refinement 'SHELXL-2014/7 (Sheldrick, 2014)'
_diffrn_ambient_temperature 100(2)
_diffrn_detector_area_resol_mean 8.3
_diffrn_measured_fraction_theta_full 0.999
_diffrn_measured_fraction_theta_max 0.989
_diffrn_measurement_device_type 'Bruker Smart APEX2 CCD'
_diffrn_measurement_method '\f and \w scans'
_diffrn_radiation_type MoK\a
_diffrn_radiation_wavelength 0.71073
_diffrn_reflns_av_R_equivalents 0.0484
_diffrn_reflns_av_unetI/netI 0.0409
_diffrn_reflns_Laue_measured_fraction_full 0.999
_diffrn_reflns_Laue_measured_fraction_max 0.989
_diffrn_reflns_limit_h_max 15
_diffrn_reflns_limit_h_min -15
_diffrn_reflns_limit_k_max 18
_diffrn_reflns_limit_k_min -18
_diffrn_reflns_limit_l_max 39
_diffrn_reflns_limit_l_min -39
_diffrn_reflns_number 135224
_diffrn_reflns_point_group_measured_fraction_full 1.000
_diffrn_reflns_point_group_measured_fraction_max 0.963
_diffrn_reflns_theta_full 25.242
_diffrn_reflns_theta_max 31.081
_diffrn_reflns_theta_min 1.511
_diffrn_source 'I\mS micro-focus sealed tube, multilayer optics'
_exptl_absorpt_coefficient_mu 0.335
_exptl_absorpt_correction_type multi-scan
_exptl_absorpt_process_details 'SADABS (Sheldrick, 2009)'
_exptl_crystal_colour colorless
_exptl_crystal_density_diffrn 1.335
_exptl_crystal_density_method 'not measured'
_exptl_crystal_description block
_exptl_crystal_F_000 1584
_exptl_crystal_size_max 0.110
_exptl_crystal_size_mid 0.100
_exptl_crystal_size_min 0.070
_exptl_transmission_factor_max 0.7462
_exptl_transmission_factor_min 0.6805
_refine_diff_density_max 0.761
_refine_diff_density_min -0.490
_refine_diff_density_rms 0.052
_refine_ls_abs_structure_details
;
 Flack x determined using 8004 quotients [(I+)-(I-)]/[(I+)+(I-)]
 (Parsons, Flack and Wagner, Acta Cryst. B69 (2013) 249-259).
;
_refine_ls_abs_structure_Flack 0.020(7)
_refine_ls_extinction_method none
_refine_ls_goodness_of_fit_ref 1.035
_refine_ls_hydrogen_treatment constr
_refine_ls_matrix_type full
_refine_ls_number_parameters 894
_refine_ls_number_reflns 22707
_refine_ls_number_restraints 1489
_refine_ls_restrained_S_all 1.009
_refine_ls_R_factor_all 0.0494
_refine_ls_R_factor_gt 0.0376
_refine_ls_shift/su_max 0.013
_refine_ls_shift/su_mean 0.000
_refine_ls_structure_factor_coef Fsqd
_refine_ls_weighting_details 'w=1/[\s^2^(Fo^2^)+(0.0414P)^2^+0.8064P] where P=(Fo^2^+2Fc^2^)/3'
_refine_ls_weighting_scheme calc
_refine_ls_wR_factor_gt 0.0845
_refine_ls_wR_factor_ref 0.0895
_reflns_Friedel_coverage 0.872
_reflns_Friedel_fraction_full 1.000
_reflns_Friedel_fraction_max 0.935
_reflns_number_gt 19472
_reflns_number_total 22707
_reflns_threshold_expression 'I > 2\s(I)'
_cod_data_source_file ic6b03149_si_004.cif
_cod_data_source_block OTiP3O9acac
_cod_depositor_comments 'Adding full bibliography for 4345225.cif.'
_cod_original_cell_volume 3673.7(12)
_cod_database_code 4345225
_shelx_shelxl_version_number 2014/7
_shelx_space_group_comment
;
The symmetry employed for this shelxl refinement is uniquely defined
by the following loop, which should always be used as a source of
symmetry information in preference to the above space-group names.
They are only intended as comments.
;
_shelx_estimated_absorpt_t_min 0.964
_shelx_estimated_absorpt_t_max 0.977

loop_
_space_group_symop_operation_xyz
'x, y, z'
'-x, y+1/2, -z'

loop_
_atom_site_label
_atom_site_type_symbol
_atom_site_fract_x
_atom_site_fract_y
_atom_site_fract_z
_atom_site_U_iso_or_equiv
_atom_site_adp_type
_atom_site_occupancy
_atom_site_site_symmetry_order
_atom_site_calc_flag
_atom_site_refinement_flags_posn
_atom_site_refinement_flags_adp
N1 N 0.4143(2) 0.04928(17) 0.54055(8) 0.0218(4) Uani 1 1 d . U
N2 N 0.3575(2) 0.16368(18) 0.95059(9) 0.0264(5) Uani 1 1 d . U
P11 P 0.26762(6) 0.07836(5) 0.53144(2) 0.01870(12) Uani 1 1 d . U
P21 P 0.54029(6) 0.08840(5) 0.57588(2) 0.01924(12) Uani 1 1 d . U
P31 P 0.22584(6) 0.13183(5) 0.96489(3) 0.02269(13) Uani 1 1 d . U
P41 P 0.43086(6) 0.13148(5) 0.90790(3) 0.02123(13) Uani 1 1 d . U
C111 C 0.2032(2) 0.05781(19) 0.46699(9) 0.0210(5) Uani 1 1 d . U
C112 C 0.2625(3) -0.0139(2) 0.44011(11) 0.0309(6) Uani 1 1 d . U
H112 H 0.3383 -0.0484 0.4556 0.037 Uiso 1 1 calc R U
C113 C 0.2106(3) -0.0347(3) 0.39089(12) 0.0388(7) Uani 1 1 d . U
H113 H 0.2513 -0.0831 0.3726 0.047 Uiso 1 1 calc R U
C114 C 0.0994(3) 0.0151(3) 0.36815(11) 0.0326(6) Uani 1 1 d . U
H114 H 0.0636 0.0000 0.3345 0.039 Uiso 1 1 calc R U
C115 C 0.0409(3) 0.0863(2) 0.39428(10) 0.0286(5) Uani 1 1 d . U
H115 H -0.0346 0.1210 0.3785 0.034 Uiso 1 1 calc R U
C116 C 0.0920(2) 0.1075(2) 0.44353(10) 0.0254(5) Uani 1 1 d . U
H116 H 0.0509 0.1563 0.4614 0.030 Uiso 1 1 calc R U
C121 C 0.2334(2) 0.2118(2) 0.54579(10) 0.0215(5) Uani 1 1 d . U
C122 C 0.2626(3) 0.2922(2) 0.51485(11) 0.0302(6) Uani 1 1 d . U
H122 H 0.2934 0.2751 0.4856 0.036 Uiso 1 1 calc R U
C123 C 0.2466(3) 0.3964(2) 0.52684(12) 0.0365(7) Uani 1 1 d . U
H123 H 0.2663 0.4505 0.5057 0.044 Uiso 1 1 calc R U
C124 C 0.2018(3) 0.4223(2) 0.56960(13) 0.0352(7) Uani 1 1 d . U
H124 H 0.1922 0.4940 0.5780 0.042 Uiso 1 1 calc R U
C125 C 0.1714(3) 0.3433(2) 0.59995(12) 0.0316(6) Uani 1 1 d . U
H125 H 0.1396 0.3609 0.6290 0.038 Uiso 1 1 calc R U
C126 C 0.1869(2) 0.2385(2) 0.58826(11) 0.0256(5) Uani 1 1 d . U
H126 H 0.1657 0.1847 0.6093 0.031 Uiso 1 1 calc R U
C131 C 0.1848(2) -0.00508(19) 0.56754(9) 0.0189(5) Uani 1 1 d . U
C132 C 0.0518(3) -0.0119(2) 0.55759(10) 0.0273(6) Uani 1 1 d . U
H132 H 0.0034 0.0264 0.5308 0.033 Uiso 1 1 calc R U
C133 C -0.0086(3) -0.0752(2) 0.58732(11) 0.0294(6) Uani 1 1 d . U
H133 H -0.0987 -0.0809 0.5805 0.035 Uiso 1 1 calc R U
C134 C 0.0620(3) -0.1302(2) 0.62686(10) 0.0263(5) Uani 1 1 d . U
H134 H 0.0200 -0.1731 0.6470 0.032 Uiso 1 1 calc R U
C135 C 0.1921(3) -0.1227(2) 0.63693(11) 0.0270(6) Uani 1 1 d . U
H135 H 0.2401 -0.1596 0.6643 0.032 Uiso 1 1 calc R U
C136 C 0.2537(2) -0.0612(2) 0.60691(10) 0.0232(5) Uani 1 1 d . U
H136 H 0.3439 -0.0576 0.6135 0.028 Uiso 1 1 calc R U
C211 C 0.6421(2) 0.1494(2) 0.53879(10) 0.0245(5) Uani 1 1 d . U
C212 C 0.7584(3) 0.1924(3) 0.56058(14) 0.0369(7) Uani 1 1 d . U
H212 H 0.7840 0.1927 0.5957 0.044 Uiso 1 1 calc R U
C213 C 0.8381(3) 0.2354(3) 0.53058(16) 0.0457(9) Uani 1 1 d . U
H213 H 0.9175 0.2656 0.5452 0.055 Uiso 1 1 calc R U
C214 C 0.7993(3) 0.2333(3) 0.47933(15) 0.0445(9) Uani 1 1 d . U
H214 H 0.8533 0.2621 0.4590 0.053 Uiso 1 1 calc R U
C215 C 0.6849(3) 0.1906(3) 0.45741(13) 0.0407(8) Uani 1 1 d . U
H215 H 0.6601 0.1896 0.4223 0.049 Uiso 1 1 calc R U
C216 C 0.6057(3) 0.1487(2) 0.48704(11) 0.0304(6) Uani 1 1 d . U
H216 H 0.5261 0.1194 0.4721 0.037 Uiso 1 1 calc R U
C221 C 0.6237(3) -0.0230(2) 0.60713(10) 0.0247(5) Uani 1 1 d . U
C222 C 0.7212(3) -0.0082(3) 0.64830(11) 0.0311(6) Uani 1 1 d . U
H222 H 0.7437 0.0608 0.6600 0.037 Uiso 1 1 calc R U
C223 C 0.7849(3) -0.0945(3) 0.67199(12) 0.0380(7) Uani 1 1 d . U
H223 H 0.8497 -0.0846 0.7005 0.046 Uiso 1 1 calc R U
C224 C 0.7543(3) -0.1953(3) 0.65420(13) 0.0406(8) Uani 1 1 d . U
H224 H 0.7993 -0.2542 0.6701 0.049 Uiso 1 1 calc R U
C225 C 0.6588(4) -0.2097(3) 0.61358(13) 0.0409(8) Uani 1 1 d . U
H225 H 0.6381 -0.2788 0.6016 0.049 Uiso 1 1 calc R U
C226 C 0.5920(3) -0.1241(2) 0.58981(11) 0.0302(6) Uani 1 1 d . U
H226 H 0.5254 -0.1348 0.5620 0.036 Uiso 1 1 calc R U
C231 C 0.5144(2) 0.1786(2) 0.62316(10) 0.0218(5) Uani 1 1 d . U
C232 C 0.5157(2) 0.2874(2) 0.61511(11) 0.0250(5) Uani 1 1 d . U
H232 H 0.5434 0.3147 0.5867 0.030 Uiso 1 1 calc R U
C233 C 0.4762(3) 0.3548(2) 0.64906(11) 0.0298(6) Uani 1 1 d . U
H233 H 0.4775 0.4287 0.6440 0.036 Uiso 1 1 calc R U
C234 C 0.4353(3) 0.3153(2) 0.69002(12) 0.0326(6) Uani 1 1 d . U
H234 H 0.4072 0.3620 0.7127 0.039 Uiso 1 1 calc R U
C235 C 0.4348(3) 0.2075(2) 0.69837(11) 0.0321(6) Uani 1 1 d . U
H235 H 0.4076 0.1807 0.7269 0.039 Uiso 1 1 calc R U
C236 C 0.4743(2) 0.1389(2) 0.66478(10) 0.0268(5) Uani 1 1 d . U
H236 H 0.4739 0.0652 0.6703 0.032 Uiso 1 1 calc R U
C311 C 0.1845(3) -0.0034(2) 0.95248(11) 0.0280(6) Uani 1 1 d . U
C312 C 0.0954(3) -0.0366(2) 0.91208(13) 0.0335(7) Uani 1 1 d . U
H312 H 0.0443 0.0136 0.8917 0.040 Uiso 1 1 calc R U
C313 C 0.0804(3) -0.1438(3) 0.90119(15) 0.0425(8) Uani 1 1 d . U
H313 H 0.0181 -0.1666 0.8739 0.051 Uiso 1 1 calc R U
C314 C 0.1569(4) -0.2165(3) 0.93048(15) 0.0449(9) Uani 1 1 d . U
H314 H 0.1472 -0.2893 0.9229 0.054 Uiso 1 1 calc R U
C315 C 0.2461(4) -0.1845(3) 0.97008(14) 0.0465(9) Uani 1 1 d . U
H315 H 0.2984 -0.2351 0.9897 0.056 Uiso 1 1 calc R U
C316 C 0.2609(4) -0.0778(2) 0.98184(12) 0.0388(7) Uani 1 1 d . U
H316 H 0.3225 -0.0557 1.0096 0.047 Uiso 1 1 calc R U
C321 C 0.2410(3) 0.1518(2) 1.03075(10) 0.0283(6) Uani 1 1 d . U
C322 C 0.1403(3) 0.1253(3) 1.05435(11) 0.0360(6) Uani 1 1 d . U
H322 H 0.0653 0.0943 1.0359 0.043 Uiso 1 1 calc R U
C323 C 0.1498(4) 0.1441(3) 1.10449(12) 0.0421(8) Uani 1 1 d . U
H323 H 0.0805 0.1281 1.1203 0.051 Uiso 1 1 calc R U
C324 C 0.2609(4) 0.1865(3) 1.13172(12) 0.0441(8) Uani 1 1 d . U
H324 H 0.2671 0.1994 1.1662 0.053 Uiso 1 1 calc R U
C325 C 0.3622(4) 0.2101(2) 1.10929(13) 0.0437(8) Uani 1 1 d . U
H325 H 0.4387 0.2369 1.1285 0.052 Uiso 1 1 calc R U
C326 C 0.3519(3) 0.1945(2) 1.05828(11) 0.0334(6) Uani 1 1 d . U
H326 H 0.4204 0.2130 1.0425 0.040 Uiso 1 1 calc R U
C331 C 0.0967(2) 0.2141(2) 0.93489(10) 0.0232(5) Uani 1 1 d . U
C332 C -0.0291(3) 0.1923(2) 0.93945(11) 0.0294(6) Uani 1 1 d . U
H332 H -0.0482 0.1299 0.9555 0.035 Uiso 1 1 calc R U
C333 C -0.1256(3) 0.2622(3) 0.92040(12) 0.0335(7) Uani 1 1 d . U
H333 H -0.2107 0.2472 0.9233 0.040 Uiso 1 1 calc R U
C334 C -0.0981(3) 0.3534(3) 0.89730(12) 0.0354(7) Uani 1 1 d . U
H334 H -0.1643 0.4016 0.8849 0.042 Uiso 1 1 calc R U
C335 C 0.0257(3) 0.3749(2) 0.89221(12) 0.0325(6) Uani 1 1 d . U
H335 H 0.0442 0.4377 0.8762 0.039 Uiso 1 1 calc R U
C336 C 0.1226(3) 0.3049(2) 0.91042(11) 0.0254(5) Uani 1 1 d . U
H336 H 0.2069 0.3190 0.9062 0.030 Uiso 1 1 calc R U
C411 C 0.3407(2) 0.0584(2) 0.85678(10) 0.0237(5) Uani 1 1 d . U
C412 C 0.2557(3) 0.1117(2) 0.82052(11) 0.0325(6) Uani 1 1 d . U
H412 H 0.2478 0.1859 0.8222 0.039 Uiso 1 1 calc R U
C413 C 0.1821(3) 0.0557(3) 0.78169(13) 0.0420(8) Uani 1 1 d . U
H413 H 0.1233 0.0916 0.7570 0.050 Uiso 1 1 calc R U
C414 C 0.1947(3) -0.0525(3) 0.77916(12) 0.0410(8) Uani 1 1 d . U
H414 H 0.1452 -0.0903 0.7525 0.049 Uiso 1 1 calc R U
C415 C 0.2793(3) -0.1060(2) 0.81534(12) 0.0332(7) Uani 1 1 d . U
H415 H 0.2878 -0.1802 0.8134 0.040 Uiso 1 1 calc R U
C416 C 0.3515(3) -0.0506(2) 0.85442(11) 0.0266(6) Uani 1 1 d . U
H416 H 0.4083 -0.0871 0.8796 0.032 Uiso 1 1 calc R U
C421 C 0.4841(2) 0.2501(2) 0.88265(11) 0.0244(5) Uani 1 1 d . U
C422 C 0.4894(3) 0.3428(2) 0.91000(12) 0.0296(6) Uani 1 1 d . U
H422 H 0.4643 0.3430 0.9414 0.036 Uiso 1 1 calc R U
C423 C 0.5313(3) 0.4346(2) 0.89119(13) 0.0339(7) Uani 1 1 d . U
H423 H 0.5355 0.4977 0.9099 0.041 Uiso 1 1 calc R U
C424 C 0.5668(3) 0.4350(2) 0.84561(13) 0.0386(7) Uani 1 1 d . U
H424 H 0.5943 0.4984 0.8326 0.046 Uiso 1 1 calc R U
C425 C 0.5624(3) 0.3428(3) 0.81894(13) 0.0407(8) Uani 1 1 d . U
H425 H 0.5874 0.3431 0.7875 0.049 Uiso 1 1 calc R U
C426 C 0.5220(3) 0.2498(2) 0.83715(11) 0.0328(6) Uani 1 1 d . U
H426 H 0.5203 0.1865 0.8186 0.039 Uiso 1 1 calc R U
C431 C 0.5719(2) 0.05707(19) 0.93274(10) 0.0223(5) Uani 1 1 d . U
C432 C 0.6469(2) 0.0151(2) 0.90066(11) 0.0253(5) Uani 1 1 d . U
H432 H 0.6218 0.0234 0.8658 0.030 Uiso 1 1 calc R U
C433 C 0.7584(3) -0.0388(2) 0.92032(11) 0.0275(6) Uani 1 1 d . U
H433 H 0.8090 -0.0680 0.8988 0.033 Uiso 1 1 calc R U
C434 C 0.7957(3) -0.0499(2) 0.97138(12) 0.0306(6) Uani 1 1 d . U
H434 H 0.8716 -0.0869 0.9846 0.037 Uiso 1 1 calc R U
C435 C 0.7236(3) -0.0075(2) 1.00287(12) 0.0303(6) Uani 1 1 d . U
H435 H 0.7505 -0.0146 1.0377 0.036 Uiso 1 1 calc R U
C436 C 0.6107(3) 0.0460(2) 0.98388(11) 0.0262(5) Uani 1 1 d . U
H436 H 0.5607 0.0747 1.0058 0.031 Uiso 1 1 calc R U
Ti1 Ti 0.29931(4) 0.61780(4) 0.71776(2) 0.02092(9) Uani 1 1 d . U
P1 P 0.14451(7) 0.43873(6) 0.76450(3) 0.03137(17) Uani 1 1 d . U
P3 P 0.05014(6) 0.64609(5) 0.76752(3) 0.02234(13) Uani 1 1 d . U
P2 P 0.26626(7) 0.58155(6) 0.83764(3) 0.02787(15) Uani 1 1 d . U
O01 O 0.2164(2) 0.46370(17) 0.81985(8) 0.0346(5) Uani 1 1 d . U
O1 O 0.22703(18) 0.47390(15) 0.72897(8) 0.0280(4) Uani 1 1 d . U
O12 O 0.0963(2) 0.33082(18) 0.76063(11) 0.0517(7) Uani 1 1 d . U
O02 O 0.13152(16) 0.64547(15) 0.82280(7) 0.0247(4) Uani 1 1 d . U
O5 O 0.35029(16) 0.61822(16) 0.80378(7) 0.0247(4) Uani 1 1 d . U
O22 O 0.3048(2) 0.5829(2) 0.89160(8) 0.0449(6) Uani 1 1 d . U
O03 O 0.02645(18) 0.52082(16) 0.75863(8) 0.0292(4) Uani 1 1 d . U
O2 O 0.13431(17) 0.68100(14) 0.73230(7) 0.0223(4) Uani 1 1 d . U
O32 O -0.07140(17) 0.70003(17) 0.76596(8) 0.0309(4) Uani 1 1 d . U
O10 O 0.26449(18) 0.62247(18) 0.65686(7) 0.0318(4) Uani 1 1 d . U
O4 O 0.47447(17) 0.55587(15) 0.72444(8) 0.0287(4) Uani 1 1 d . U
O3 O 0.38851(17) 0.75752(14) 0.72946(7) 0.0238(4) Uani 1 1 d . U
C1 C 0.5391(3) 0.8932(2) 0.75036(13) 0.0339(7) Uani 1 1 d . U
H1A H 0.4645 0.9370 0.7380 0.051 Uiso 1 1 calc R U
H1B H 0.6089 0.9136 0.7339 0.051 Uiso 1 1 calc R U
H1C H 0.5651 0.9031 0.7863 0.051 Uiso 1 1 calc R U
C2 C 0.5063(2) 0.7797(2) 0.73955(9) 0.0219(5) Uani 1 1 d . U
C3 C 0.6043(2) 0.7062(2) 0.74116(9) 0.0215(5) Uani 1 1 d . U
H3 H 0.6895 0.7309 0.7480 0.026 Uiso 1 1 calc R U
C4 C 0.5842(2) 0.5997(2) 0.73338(9) 0.0230(5) Uani 1 1 d . U
C5 C 0.6970(3) 0.5281(2) 0.73518(13) 0.0339(7) Uani 1 1 d . U
H5A H 0.7293 0.5067 0.7696 0.051 Uiso 1 1 calc R U
H5B H 0.7639 0.5653 0.7223 0.051 Uiso 1 1 calc R U
H5C H 0.6711 0.4656 0.7149 0.051 Uiso 1 1 calc R U

loop_
_atom_site_aniso_label
_atom_site_aniso_U_11
_atom_site_aniso_U_22
_atom_site_aniso_U_33
_atom_site_aniso_U_23
_atom_site_aniso_U_13
_atom_site_aniso_U_12
N1 0.0212(10) 0.0187(10) 0.0276(11) -0.0013(8) 0.0098(8) 0.0009(8)
N2 0.0211(10) 0.0244(11) 0.0343(12) -0.0094(9) 0.0064(9) 0.0000(9)
P11 0.0185(3) 0.0157(3) 0.0238(3) 0.0009(2) 0.0090(2) 0.0015(2)
P21 0.0179(3) 0.0166(3) 0.0253(3) 0.0015(2) 0.0093(2) 0.0025(2)
P31 0.0213(3) 0.0192(3) 0.0286(3) -0.0056(3) 0.0070(2) 0.0001(3)
P41 0.0174(3) 0.0156(3) 0.0308(3) -0.0034(2) 0.0048(2) -0.0003(2)
C111 0.0212(11) 0.0187(11) 0.0246(12) 0.0019(9) 0.0082(9) -0.0004(9)
C112 0.0300(14) 0.0357(15) 0.0269(14) -0.0020(11) 0.0053(11) 0.0113(12)
C113 0.0405(17) 0.0456(18) 0.0298(15) -0.0053(13) 0.0056(13) 0.0128(15)
C114 0.0350(15) 0.0367(16) 0.0252(14) 0.0030(11) 0.0036(11) 0.0014(13)
C115 0.0231(12) 0.0293(13) 0.0329(14) 0.0075(12) 0.0041(10) -0.0014(11)
C116 0.0234(11) 0.0244(13) 0.0301(13) 0.0040(10) 0.0094(10) 0.0022(10)
C121 0.0202(11) 0.0172(11) 0.0277(13) 0.0003(9) 0.0060(10) 0.0031(9)
C122 0.0402(16) 0.0208(12) 0.0299(15) 0.0026(11) 0.0073(12) -0.0025(12)
C123 0.0478(19) 0.0167(12) 0.0406(17) 0.0046(11) -0.0026(14) -0.0007(12)
C124 0.0311(15) 0.0179(12) 0.0521(19) -0.0069(12) -0.0035(13) 0.0073(11)
C125 0.0223(13) 0.0298(14) 0.0429(17) -0.0102(12) 0.0065(12) 0.0050(11)
C126 0.0184(11) 0.0248(13) 0.0338(15) -0.0029(11) 0.0053(10) 0.0027(10)
C131 0.0208(11) 0.0166(11) 0.0209(12) -0.0011(9) 0.0081(9) 0.0005(9)
C132 0.0221(12) 0.0322(14) 0.0295(14) 0.0067(11) 0.0100(11) 0.0024(11)
C133 0.0220(12) 0.0371(16) 0.0307(14) 0.0052(12) 0.0094(11) -0.0010(12)
C134 0.0292(13) 0.0250(13) 0.0274(13) 0.0032(10) 0.0121(11) -0.0028(11)
C135 0.0280(13) 0.0247(13) 0.0288(14) 0.0077(11) 0.0064(11) -0.0012(11)
C136 0.0211(12) 0.0194(11) 0.0295(13) 0.0037(10) 0.0056(10) -0.0002(10)
C211 0.0195(11) 0.0202(12) 0.0372(14) 0.0063(10) 0.0135(10) 0.0053(10)
C212 0.0204(13) 0.0350(16) 0.057(2) 0.0098(14) 0.0118(13) 0.0022(12)
C213 0.0183(13) 0.0378(17) 0.085(3) 0.0184(17) 0.0206(15) 0.0036(12)
C214 0.0378(17) 0.0346(17) 0.071(2) 0.0250(16) 0.0352(17) 0.0146(14)
C215 0.0478(18) 0.0338(16) 0.0484(19) 0.0146(14) 0.0295(16) 0.0118(14)
C216 0.0343(14) 0.0252(13) 0.0354(15) 0.0060(11) 0.0159(12) 0.0049(11)
C221 0.0245(12) 0.0244(12) 0.0289(13) 0.0060(10) 0.0144(10) 0.0070(10)
C222 0.0243(13) 0.0369(16) 0.0341(15) 0.0049(12) 0.0103(11) 0.0085(12)
C223 0.0302(15) 0.0492(19) 0.0386(17) 0.0156(14) 0.0171(13) 0.0172(14)
C224 0.0418(17) 0.0431(18) 0.0458(19) 0.0230(14) 0.0305(15) 0.0235(14)
C225 0.056(2) 0.0251(14) 0.0490(19) 0.0118(13) 0.0279(16) 0.0146(14)
C226 0.0378(16) 0.0233(13) 0.0335(15) 0.0048(11) 0.0169(13) 0.0072(12)
C231 0.0173(11) 0.0215(11) 0.0268(13) -0.0013(9) 0.0046(9) 0.0014(9)
C232 0.0171(11) 0.0227(12) 0.0346(15) -0.0014(10) 0.0037(10) 0.0004(10)
C233 0.0239(13) 0.0225(13) 0.0406(16) -0.0078(11) -0.0002(12) 0.0015(11)
C234 0.0272(14) 0.0339(15) 0.0346(16) -0.0135(12) 0.0001(12) 0.0077(12)
C235 0.0359(15) 0.0324(15) 0.0291(15) -0.0050(11) 0.0089(12) 0.0069(13)
C236 0.0275(12) 0.0257(13) 0.0287(13) -0.0002(10) 0.0095(10) 0.0053(11)
C311 0.0319(14) 0.0201(12) 0.0364(15) -0.0068(10) 0.0178(12) -0.0050(11)
C312 0.0258(14) 0.0284(14) 0.0497(18) -0.0144(13) 0.0162(13) -0.0070(11)
C313 0.0348(16) 0.0340(16) 0.066(2) -0.0246(15) 0.0279(16) -0.0128(13)
C314 0.058(2) 0.0231(14) 0.066(2) -0.0137(14) 0.0441(18) -0.0095(14)
C315 0.073(3) 0.0215(14) 0.052(2) -0.0009(13) 0.0319(19) 0.0018(15)
C316 0.060(2) 0.0234(14) 0.0359(17) -0.0011(12) 0.0157(15) 0.0019(14)
C321 0.0327(14) 0.0205(12) 0.0314(14) -0.0030(10) 0.0050(11) 0.0083(11)
C322 0.0389(15) 0.0408(17) 0.0294(14) -0.0038(13) 0.0093(12) 0.0065(14)
C323 0.063(2) 0.0354(17) 0.0306(15) 0.0023(13) 0.0151(14) 0.0171(16)
C324 0.072(2) 0.0299(15) 0.0277(15) -0.0012(12) 0.0032(15) 0.0219(16)
C325 0.063(2) 0.0234(14) 0.0376(17) -0.0072(12) -0.0088(15) 0.0096(15)
C326 0.0414(16) 0.0196(12) 0.0358(16) -0.0046(11) -0.0014(12) 0.0055(12)
C331 0.0190(11) 0.0235(12) 0.0277(13) -0.0076(10) 0.0060(10) -0.0013(10)
C332 0.0252(13) 0.0261(13) 0.0396(16) -0.0062(12) 0.0126(12) -0.0056(11)
C333 0.0190(12) 0.0382(16) 0.0457(18) -0.0063(13) 0.0122(12) -0.0028(12)
C334 0.0214(13) 0.0375(17) 0.0470(19) 0.0006(13) 0.0057(13) 0.0059(12)
C335 0.0265(14) 0.0288(14) 0.0428(17) 0.0040(12) 0.0082(12) 0.0022(11)
C336 0.0162(11) 0.0271(13) 0.0335(15) -0.0026(11) 0.0062(10) -0.0020(10)
C411 0.0190(11) 0.0217(12) 0.0318(13) -0.0057(10) 0.0080(10) -0.0029(9)
C412 0.0308(13) 0.0290(14) 0.0356(15) -0.0035(12) 0.0013(11) -0.0025(12)
C413 0.0369(16) 0.048(2) 0.0382(17) -0.0095(14) -0.0012(14) -0.0048(15)
C414 0.0430(18) 0.0443(18) 0.0366(17) -0.0183(14) 0.0099(14) -0.0149(15)
C415 0.0287(14) 0.0292(14) 0.0466(17) -0.0148(13) 0.0193(13) -0.0102(12)
C416 0.0208(12) 0.0214(12) 0.0406(16) -0.0066(11) 0.0136(11) -0.0033(10)
C421 0.0189(11) 0.0181(11) 0.0338(14) 0.0011(10) -0.0013(10) -0.0007(9)
C422 0.0236(13) 0.0175(12) 0.0455(17) -0.0026(11) 0.0008(12) 0.0009(10)
C423 0.0283(14) 0.0169(12) 0.0513(18) 0.0018(12) -0.0059(13) -0.0005(11)
C424 0.0343(16) 0.0247(14) 0.0478(18) 0.0110(13) -0.0150(13) -0.0085(12)
C425 0.0480(19) 0.0337(16) 0.0357(17) 0.0094(13) -0.0043(14) -0.0135(14)
C426 0.0382(16) 0.0254(13) 0.0329(15) -0.0002(11) 0.0020(12) -0.0081(12)
C431 0.0195(11) 0.0147(11) 0.0335(13) -0.0004(9) 0.0073(10) -0.0017(9)
C432 0.0198(12) 0.0233(12) 0.0340(14) -0.0012(10) 0.0080(10) -0.0021(10)
C433 0.0188(12) 0.0227(13) 0.0429(16) -0.0010(11) 0.0105(11) -0.0011(10)
C434 0.0220(13) 0.0214(13) 0.0478(17) 0.0019(12) 0.0053(12) 0.0004(10)
C435 0.0301(14) 0.0217(13) 0.0378(16) 0.0044(11) 0.0033(12) 0.0027(11)
C436 0.0278(13) 0.0184(11) 0.0339(14) 0.0016(10) 0.0098(11) 0.0026(10)
Ti1 0.01479(18) 0.0208(2) 0.0275(2) -0.00516(17) 0.00484(16) -0.00211(17)
P1 0.0257(3) 0.0183(3) 0.0539(5) -0.0016(3) 0.0172(3) -0.0014(3)
P3 0.0152(3) 0.0226(3) 0.0294(3) -0.0029(3) 0.0048(2) 0.0024(2)
P2 0.0241(3) 0.0324(4) 0.0275(3) 0.0048(3) 0.0059(3) 0.0090(3)
O01 0.0324(11) 0.0286(11) 0.0462(13) 0.0131(9) 0.0157(9) 0.0089(9)
O1 0.0230(9) 0.0200(9) 0.0432(12) -0.0078(8) 0.0119(8) -0.0029(7)
O12 0.0446(14) 0.0227(11) 0.096(2) -0.0035(12) 0.0345(14) -0.0083(10)
O02 0.0194(8) 0.0281(10) 0.0274(9) -0.0013(8) 0.0066(7) 0.0051(7)
O5 0.0202(8) 0.0262(9) 0.0267(9) -0.0003(8) 0.0022(7) 0.0052(8)
O22 0.0398(12) 0.0674(16) 0.0272(10) 0.0104(11) 0.0058(9) 0.0213(12)
O03 0.0193(9) 0.0256(10) 0.0447(12) -0.0051(8) 0.0115(8) -0.0037(8)
O2 0.0181(8) 0.0219(9) 0.0264(9) -0.0014(7) 0.0027(7) 0.0018(7)
O32 0.0175(9) 0.0343(11) 0.0411(12) -0.0042(9) 0.0063(8) 0.0040(8)
O10 0.0264(9) 0.0402(11) 0.0295(10) -0.0063(9) 0.0071(8) -0.0096(9)
O4 0.0168(8) 0.0239(10) 0.0470(12) -0.0111(8) 0.0098(8) -0.0041(7)
O3 0.0192(8) 0.0203(9) 0.0315(10) -0.0011(7) 0.0036(7) -0.0008(7)
C1 0.0304(15) 0.0241(13) 0.0486(18) -0.0010(12) 0.0106(13) -0.0091(12)
C2 0.0234(12) 0.0232(12) 0.0201(12) 0.0037(9) 0.0066(10) -0.0041(10)
C3 0.0165(11) 0.0247(12) 0.0245(12) 0.0000(10) 0.0066(9) -0.0035(9)
C4 0.0179(10) 0.0269(13) 0.0261(12) -0.0039(10) 0.0087(9) -0.0015(9)
C5 0.0190(12) 0.0313(15) 0.0536(19) -0.0093(13) 0.0125(12) -0.0024(11)

loop_
_atom_type_symbol
_atom_type_description
_atom_type_scat_dispersion_real
_atom_type_scat_dispersion_imag
_atom_type_scat_source
C C 0.0033 0.0016 'International Tables Vol C Tables 4.2.6.8 and 6.1.1.4'
H H 0.0000 0.0000 'International Tables Vol C Tables 4.2.6.8 and 6.1.1.4'
N N 0.0061 0.0033 'International Tables Vol C Tables 4.2.6.8 and 6.1.1.4'
O O 0.0106 0.0060 'International Tables Vol C Tables 4.2.6.8 and 6.1.1.4'
P P 0.1023 0.0942 'International Tables Vol C Tables 4.2.6.8 and 6.1.1.4'
Ti Ti 0.2776 0.4457 'International Tables Vol C Tables 4.2.6.8 and 6.1.1.4'

loop_
_geom_angle_atom_site_label_1
_geom_angle_atom_site_label_2
_geom_angle_atom_site_label_3
_geom_angle
P21 N1 P11 136.54(15)
P41 N2 P31 134.93(15)
N1 P11 C111 107.80(12)
N1 P11 C121 115.00(12)
C111 P11 C121 107.35(12)
N1 P11 C131 110.69(12)
C111 P11 C131 108.70(12)
C121 P11 C131 107.12(11)
N1 P21 C231 114.38(12)
N1 P21 C211 109.01(12)
C231 P21 C211 109.09(13)
N1 P21 C221 109.39(13)
C231 P21 C221 106.82(13)
C211 P21 C221 107.97(12)
N2 P31 C311 113.38(12)
N2 P31 C321 107.29(13)
C311 P31 C321 107.35(13)
N2 P31 C331 112.32(13)
C311 P31 C331 109.23(14)
C321 P31 C331 106.93(12)
N2 P41 C421 107.85(13)
N2 P41 C431 110.71(13)
C421 P41 C431 106.38(12)
N2 P41 C411 116.21(12)
C421 P41 C411 107.14(13)
C431 P41 C411 108.07(12)
C116 C111 C112 119.1(2)
C116 C111 P11 121.67(19)
C112 C111 P11 119.2(2)
C113 C112 C111 120.1(3)
C112 C113 C114 120.2(3)
C115 C114 C113 120.1(3)
C114 C115 C116 120.1(3)
C115 C116 C111 120.5(2)
C126 C121 C122 119.0(2)
C126 C121 P11 122.3(2)
C122 C121 P11 118.6(2)
C123 C122 C121 120.2(3)
C122 C123 C124 120.4(3)
C125 C124 C123 119.7(3)
C124 C125 C126 120.4(3)
C125 C126 C121 120.3(3)
C136 C131 C132 119.5(2)
C136 C131 P11 119.26(19)
C132 C131 P11 121.3(2)
C133 C132 C131 119.4(3)
C134 C133 C132 120.3(3)
C135 C134 C133 120.3(2)
C134 C135 C136 119.8(3)
C131 C136 C135 120.7(2)
C212 C211 C216 119.6(3)
C212 C211 P21 121.1(2)
C216 C211 P21 119.2(2)
C211 C212 C213 119.8(3)
C214 C213 C212 119.2(3)
C215 C214 C213 121.5(3)
C214 C215 C216 119.3(3)
C215 C216 C211 120.6(3)
C226 C221 C222 119.8(3)
C226 C221 P21 119.8(2)
C222 C221 P21 120.4(2)
C223 C222 C221 119.9(3)
C222 C223 C224 120.2(3)
C225 C224 C223 119.8(3)
C224 C225 C226 120.8(3)
C221 C226 C225 119.4(3)
C236 C231 C232 120.2(2)
C236 C231 P21 118.5(2)
C232 C231 P21 120.6(2)
C233 C232 C231 119.3(3)
C234 C233 C232 120.4(3)
C233 C234 C235 120.4(3)
C234 C235 C236 119.9(3)
C231 C236 C235 119.8(3)
C312 C311 C316 119.6(3)
C312 C311 P31 123.5(2)
C316 C311 P31 116.2(2)
C311 C312 C313 120.1(3)
C314 C313 C312 119.7(3)
C315 C314 C313 120.6(3)
C314 C315 C316 120.3(4)
C315 C316 C311 119.6(3)
C326 C321 C322 119.7(3)
C326 C321 P31 120.3(2)
C322 C321 P31 120.0(2)
C323 C322 C321 120.1(3)
C322 C323 C324 119.8(3)
C325 C324 C323 120.7(3)
C324 C325 C326 119.8(3)
C321 C326 C325 119.8(3)
C336 C331 C332 119.3(3)
C336 C331 P31 119.7(2)
C332 C331 P31 120.7(2)
C333 C332 C331 119.9(3)
C334 C333 C332 120.2(3)
C333 C334 C335 120.2(3)
C336 C335 C334 120.1(3)
C335 C336 C331 120.2(3)
C412 C411 C416 120.0(3)
C412 C411 P41 119.1(2)
C416 C411 P41 120.8(2)
C411 C412 C413 119.8(3)
C414 C413 C412 119.9(3)
C413 C414 C415 120.5(3)
C414 C415 C416 119.7(3)
C415 C416 C411 120.1(3)
C426 C421 C422 120.0(3)
C426 C421 P41 120.9(2)
C422 C421 P41 119.0(2)
C423 C422 C421 119.7(3)
C424 C423 C422 120.5(3)
C423 C424 C425 119.5(3)
C424 C425 C426 121.1(3)
C421 C426 C425 119.2(3)
C436 C431 C432 119.7(2)
C436 C431 P41 120.1(2)
C432 C431 P41 120.0(2)
C433 C432 C431 119.6(3)
C434 C433 C432 120.1(3)
C435 C434 C433 120.4(3)
C434 C435 C436 120.4(3)
C431 C436 C435 119.7(3)
O10 Ti1 O4 97.74(10)
O10 Ti1 O3 98.02(10)
O4 Ti1 O3 85.69(8)
O10 Ti1 O1 99.62(10)
O4 Ti1 O1 90.53(8)
O3 Ti1 O1 162.30(9)
O10 Ti1 O2 98.42(9)
O4 Ti1 O2 163.83(8)
O3 Ti1 O2 91.35(8)
O1 Ti1 O2 87.49(8)
O10 Ti1 O5 177.74(10)
O4 Ti1 O5 82.69(8)
O3 Ti1 O5 79.79(8)
O1 Ti1 O5 82.58(8)
O2 Ti1 O5 81.13(7)
O12 P1 O1 118.36(14)
O12 P1 O01 110.78(15)
O1 P1 O01 108.74(12)
O12 P1 O03 109.76(13)
O1 P1 O03 106.69(12)
O01 P1 O03 101.06(11)
O32 P3 O2 118.65(12)
O32 P3 O02 110.55(11)
O2 P3 O02 108.96(10)
O32 P3 O03 110.02(12)
O2 P3 O03 106.72(11)
O02 P3 O03 100.31(11)
O22 P2 O5 122.83(13)
O22 P2 O01 109.12(14)
O5 P2 O01 107.67(11)
O22 P2 O02 108.19(12)
O5 P2 O02 107.35(10)
O01 P2 O02 99.09(11)
P1 O01 P2 122.48(13)
P1 O1 Ti1 130.82(12)
P3 O02 P2 122.24(11)
P2 O5 Ti1 125.60(10)
P1 O03 P3 121.27(12)
P3 O2 Ti1 130.70(11)
C4 O4 Ti1 130.80(17)
C2 O3 Ti1 130.67(17)
O3 C2 C3 124.5(2)
O3 C2 C1 116.2(2)
C3 C2 C1 119.3(2)
C4 C3 C2 123.8(2)
O4 C4 C3 124.4(2)
O4 C4 C5 116.4(2)
C3 C4 C5 119.2(2)

loop_
_geom_bond_atom_site_label_1
_geom_bond_atom_site_label_2
_geom_bond_distance
N1 P21 1.585(2)
N1 P11 1.587(2)
N2 P41 1.584(2)
N2 P31 1.587(2)
P11 C111 1.792(3)
P11 C121 1.796(3)
P11 C131 1.797(2)
P21 C231 1.794(3)
P21 C211 1.803(3)
P21 C221 1.803(3)
P31 C311 1.793(3)
P31 C321 1.803(3)
P31 C331 1.804(3)
P41 C421 1.799(3)
P41 C431 1.803(3)
P41 C411 1.803(3)
C111 C116 1.395(4)
C111 C112 1.399(4)
C112 C113 1.386(4)
C113 C114 1.389(4)
C114 C115 1.378(4)
C115 C116 1.386(4)
C121 C126 1.394(4)
C121 C122 1.402(4)
C122 C123 1.384(4)
C123 C124 1.390(5)
C124 C125 1.384(5)
C125 C126 1.388(4)
C131 C136 1.386(4)
C131 C132 1.401(4)
C132 C133 1.392(4)
C133 C134 1.389(4)
C134 C135 1.372(4)
C135 C136 1.390(4)
C211 C212 1.388(4)
C211 C216 1.400(4)
C212 C213 1.405(4)
C213 C214 1.390(6)
C214 C215 1.371(5)
C215 C216 1.388(4)
C221 C226 1.391(4)
C221 C222 1.398(4)
C222 C223 1.388(4)
C223 C224 1.389(5)
C224 C225 1.375(5)
C225 C226 1.396(4)
C231 C236 1.390(4)
C231 C232 1.401(4)
C232 C233 1.391(4)
C233 C234 1.377(5)
C234 C235 1.390(4)
C235 C236 1.393(4)
C311 C312 1.385(4)
C311 C316 1.401(5)
C312 C313 1.398(4)
C313 C314 1.388(6)
C314 C315 1.366(6)
C315 C316 1.398(4)
C321 C326 1.392(4)
C321 C322 1.401(4)
C322 C323 1.382(4)
C323 C324 1.388(5)
C324 C325 1.379(6)
C325 C326 1.398(5)
C331 C336 1.391(4)
C331 C332 1.405(4)
C332 C333 1.387(4)
C333 C334 1.380(5)
C334 C335 1.388(4)
C335 C336 1.387(4)
C411 C412 1.391(4)
C411 C416 1.394(4)
C412 C413 1.395(4)
C413 C414 1.385(5)
C414 C415 1.389(5)
C415 C416 1.390(4)
C421 C426 1.385(4)
C421 C422 1.393(4)
C422 C423 1.385(4)
C423 C424 1.376(5)
C424 C425 1.379(5)
C425 C426 1.386(4)
C431 C436 1.394(4)
C431 C432 1.406(4)
C432 C433 1.394(4)
C433 C434 1.390(4)
C434 C435 1.374(4)
C435 C436 1.400(4)
Ti1 O10 1.644(2)
Ti1 O4 2.0113(19)
Ti1 O3 2.0145(19)
Ti1 O1 2.033(2)
Ti1 O2 2.0491(18)
Ti1 O5 2.3211(19)
P1 O12 1.463(2)
P1 O1 1.504(2)
P1 O01 1.600(3)
P1 O03 1.624(2)
P3 O32 1.465(2)
P3 O2 1.5089(19)
P3 O02 1.6006(19)
P3 O03 1.625(2)
P2 O22 1.461(2)
P2 O5 1.4867(19)
P2 O01 1.635(2)
P2 O02 1.6394(19)
O4 C4 1.282(3)
O3 C2 1.271(3)
C1 C2 1.502(4)
C2 C3 1.401(4)
C3 C4 1.382(4)
C4 C5 1.506(4)
